data_7040291
loop_
_publ_author_name
'Bellham, Peter'
'Anker, Mathew D.'
'Hill, Michael S.'
'Kociok-K\"ohn, Gabriele'
'Mahon, Mary F.'

_publ_section_title
;
 The significance of secondary interactions during alkaline earth-promoted
 dehydrogenation of dialkylamine-boranes.
;
_journal_issue 35
_journal_name_full 'Dalton transactions (Cambridge, England : 2003)'
_journal_page_first 13969
_journal_page_last 13978
_journal_paper_doi 10.1039/c6dt03185d
_journal_volume 45
_journal_year 2016
_chemical_formula_moiety 'C37 H66 B2 Ca N4 O'
_chemical_formula_sum 'C37 H66 B2 Ca N4 O'
_chemical_formula_weight 644.63
_chemical_name_systematic 'Compound 9'
_space_group_crystal_system monoclinic
_space_group_IT_number 14
_space_group_name_Hall '-P 2yn'
_space_group_name_H-M_alt 'P 1 21/n 1'
_symmetry_space_group_name_Hall '-P 2yn'
_symmetry_space_group_name_H-M 'P 1 21/n 1'
_atom_sites_solution_hydrogens mixed
_atom_sites_solution_primary direct
_audit_creation_date 2016-06-27
_audit_creation_method
;
Olex2 1.2
(compiled 2016.02.19 svn.r3266 for OlexSys, GUI svn.r5155)
;
_audit_update_record
;
2016-06-29 deposited with the CCDC.
2016-08-11 downloaded from the CCDC.
;
_cell_angle_alpha 90
_cell_angle_beta 100.9010(10)
_cell_angle_gamma 90
_cell_formula_units_Z 4
_cell_length_a 12.3115(2)
_cell_length_b 18.1303(3)
_cell_length_c 18.4090(3)
_cell_measurement_reflns_used 47226
_cell_measurement_temperature 150(2)
_cell_measurement_theta_max 27.485
_cell_measurement_theta_min 2.910
_cell_volume 4034.95(12)
_computing_cell_refinement 'HKL Scalepack (Otwinowski & Minor 1997)'
_computing_data_reduction
;
 DENZO-SCALEPACK Z. Otwinowski and W. Minor, " 
 Processing of X-ray Diffraction Data Collected in Oscillation Mode ", 
 Methods in Enzymology, Volume 276: Macromolecular Crystallography, 
 part A, p.307-326, 1997,C.W. Carter, Jr. & R. M. Sweet, Eds., Academic Press.
;
_computing_molecular_graphics 'Olex2 (Dolomanov et al., 2009)'
_computing_publication_material 'Olex2 (Dolomanov et al., 2009)'
_computing_structure_refinement 'ShelXL (Sheldrick, 2015)'
_computing_structure_solution 'SIR2002 (Burla et al., 2007)'
_diffrn_ambient_temperature 150(2)
_diffrn_measured_fraction_theta_full 0.990
_diffrn_measured_fraction_theta_max 0.991
_diffrn_measurement_device_type 'Nonius Kappa CCD'
_diffrn_measurement_method CCD
_diffrn_radiation_monochromator graphite
_diffrn_radiation_source 'fine-focus sealed tube'
_diffrn_radiation_type MoK\a
_diffrn_radiation_wavelength 0.71073
_diffrn_reflns_av_R_equivalents 0.0549
_diffrn_reflns_av_unetI/netI 0.0305
_diffrn_reflns_Laue_measured_fraction_full 0.990
_diffrn_reflns_Laue_measured_fraction_max 0.991
_diffrn_reflns_limit_h_max 15
_diffrn_reflns_limit_h_min -15
_diffrn_reflns_limit_k_max 23
_diffrn_reflns_limit_k_min -23
_diffrn_reflns_limit_l_max 23
_diffrn_reflns_limit_l_min -23
_diffrn_reflns_number 57988
_diffrn_reflns_point_group_measured_fraction_full 0.990
_diffrn_reflns_point_group_measured_fraction_max 0.991
_diffrn_reflns_theta_full 25.240
_diffrn_reflns_theta_max 27.507
_diffrn_reflns_theta_min 3.683
_exptl_absorpt_coefficient_mu 0.186
_exptl_absorpt_correction_T_max 1.000
_exptl_absorpt_correction_T_min 0.873
_exptl_absorpt_correction_type multi-scan
_exptl_absorpt_process_details
;
multi-scan from symmetry-related measurements 
Sortav (Blessing 1995)
;
_exptl_crystal_colour colourless
_exptl_crystal_density_diffrn 1.061
_exptl_crystal_description prism
_exptl_crystal_F_000 1416
_exptl_crystal_size_max 0.7
_exptl_crystal_size_mid 0.6
_exptl_crystal_size_min 0.5
_refine_diff_density_max 0.242
_refine_diff_density_min -0.200
_refine_diff_density_rms 0.039
_refine_ls_extinction_method none
_refine_ls_goodness_of_fit_ref 1.036
_refine_ls_hydrogen_treatment mixed
_refine_ls_matrix_type full
_refine_ls_number_parameters 458
_refine_ls_number_reflns 9193
_refine_ls_number_restraints 0
_refine_ls_restrained_S_all 1.036
_refine_ls_R_factor_all 0.0562
_refine_ls_R_factor_gt 0.0396
_refine_ls_shift/su_max 0.001
_refine_ls_shift/su_mean 0.000
_refine_ls_structure_factor_coef Fsqd
_refine_ls_weighting_details 'w=1/[\s^2^(Fo^2^)+(0.0576P)^2^+1.0969P] where P=(Fo^2^+2Fc^2^)/3'
_refine_ls_weighting_scheme calc
_refine_ls_wR_factor_gt 0.1030
_refine_ls_wR_factor_ref 0.1145
_reflns_Friedel_coverage 0.000
_reflns_number_gt 7263
_reflns_number_total 9193
_reflns_threshold_expression 'I > 2\s(I)'
_cod_data_source_file c6dt03185d2.cif
_cod_data_source_block h12msh45
_cod_depositor_comments 'Adding full bibliography for 7040289--7040292.cif.'
_cod_database_code 7040291
_shelxl_version_number 2014-3
_shelx_space_group_comment
;
The symmetry employed for this shelxl refinement is uniquely defined
by the following loop, which should always be used as a source of
symmetry information in preference to the above space-group names.
They are only intended as comments.
;
_shelx_estimated_absorpt_t_max 0.913
_shelx_estimated_absorpt_t_min 0.881

loop_
_space_group_symop_operation_xyz
'x, y, z'
'-x+1/2, y+1/2, -z+1/2'
'-x, -y, -z'
'x-1/2, -y-1/2, z-1/2'

loop_
_atom_site_label
_atom_site_type_symbol
_atom_site_fract_x
_atom_site_fract_y
_atom_site_fract_z
_atom_site_U_iso_or_equiv
_atom_site_adp_type
_atom_site_occupancy
_atom_site_site_symmetry_order
_atom_site_calc_flag
_atom_site_refinement_flags_posn
_atom_site_refinement_flags_occupancy
_atom_site_disorder_assembly
_atom_site_disorder_group
Ca1 Ca 0.19170(2) 0.18817(2) 0.96353(2) 0.02546(8) Uani 1 1 d . . . .
H2D H 0.1107(12) 0.1825(8) 1.0694(8) 0.030(4) Uiso 1 1 d . . . .
H2E H 0.1588(13) 0.0871(8) 1.0526(9) 0.034(4) Uiso 1 1 d . . . .
H1A H 0.3172(13) 0.2317(9) 1.0771(9) 0.037(4) Uiso 1 1 d . . . .
O1 O 0.00703(8) 0.14590(6) 0.91412(6) 0.0398(2) Uani 1 1 d . . . .
N1 N 0.14426(9) 0.31616(6) 0.94529(6) 0.0255(2) Uani 1 1 d . . . .
N2 N 0.23529(9) 0.21032(6) 0.84547(6) 0.0280(2) Uani 1 1 d . . . .
N3 N 0.36139(9) 0.12854(7) 1.03209(6) 0.0332(3) Uani 1 1 d . . . .
N4 N 0.25893(10) 0.14810(6) 1.14720(6) 0.0329(3) Uani 1 1 d . . . .
C1 C 0.11001(10) 0.34838(7) 0.88075(7) 0.0273(3) Uani 1 1 d . . . .
C2 C 0.06001(14) 0.42515(8) 0.87541(8) 0.0379(3) Uani 1 1 d . . . .
H2A H -0.0205 0.4215 0.8603 0.057 Uiso 1 1 calc GR . . .
H2B H 0.0900 0.4540 0.8387 0.057 Uiso 1 1 calc GR . . .
H2C H 0.0782 0.4495 0.9237 0.057 Uiso 1 1 calc GR . . .
C3 C 0.11550(11) 0.31580(7) 0.81165(7) 0.0294(3) Uani 1 1 d . . . .
H3 H 0.0705 0.3386 0.7701 0.035 Uiso 1 1 calc R . . .
C4 C 0.17687(11) 0.25524(7) 0.79500(7) 0.0288(3) Uani 1 1 d . . . .
C5 C 0.17142(13) 0.24023(9) 0.71304(8) 0.0412(4) Uani 1 1 d . . . .
H5A H 0.2435 0.2225 0.7052 0.062 Uiso 1 1 calc GR . . .
H5B H 0.1523 0.2858 0.6850 0.062 Uiso 1 1 calc GR . . .
H5C H 0.1149 0.2027 0.6962 0.062 Uiso 1 1 calc GR . . .
C6 C 0.14754(11) 0.35734(7) 1.01234(7) 0.0271(3) Uani 1 1 d . . . .
C7 C 0.05442(12) 0.36271(7) 1.04632(8) 0.0321(3) Uani 1 1 d . . . .
C8 C -0.05873(13) 0.33277(9) 1.01130(9) 0.0424(4) Uani 1 1 d . . . .
H8 H -0.0514 0.3059 0.9650 0.051 Uiso 1 1 calc R . . .
C9 C -0.10486(16) 0.27920(10) 1.06174(13) 0.0626(5) Uani 1 1 d . . . .
H9A H -0.0522 0.2388 1.0759 0.094 Uiso 1 1 calc GR . . .
H9B H -0.1754 0.2591 1.0355 0.094 Uiso 1 1 calc GR . . .
H9C H -0.1166 0.3052 1.1063 0.094 Uiso 1 1 calc GR . . .
C10 C -0.14338(15) 0.39563(11) 0.99031(12) 0.0576(5) Uani 1 1 d . . . .
H10A H -0.2124 0.3754 0.9620 0.086 Uiso 1 1 calc GR . . .
H10B H -0.1134 0.4322 0.9602 0.086 Uiso 1 1 calc GR . . .
H10C H -0.1581 0.4191 1.0354 0.086 Uiso 1 1 calc GR . . .
C11 C 0.06643(14) 0.39857(8) 1.11439(8) 0.0398(3) Uani 1 1 d . . . .
H11 H 0.0045 0.4024 1.1381 0.048 Uiso 1 1 calc R . . .
C12 C 0.16615(15) 0.42846(9) 1.14786(8) 0.0451(4) Uani 1 1 d . . . .
H12 H 0.1724 0.4528 1.1942 0.054 Uiso 1 1 calc R . . .
C13 C 0.25694(14) 0.42318(8) 1.11438(8) 0.0419(4) Uani 1 1 d . . . .
H13 H 0.3252 0.4442 1.1379 0.050 Uiso 1 1 calc R . . .
C14 C 0.25033(12) 0.38751(7) 1.04665(7) 0.0316(3) Uani 1 1 d . . . .
C15 C 0.35016(12) 0.38251(8) 1.00962(8) 0.0361(3) Uani 1 1 d . . . .
H15 H 0.3412 0.3369 0.9785 0.043 Uiso 1 1 calc R . . .
C16 C 0.45980(14) 0.37552(10) 1.06415(10) 0.0488(4) Uani 1 1 d . . . .
H16A H 0.4758 0.4219 1.0915 0.073 Uiso 1 1 calc GR . . .
H16B H 0.5192 0.3649 1.0370 0.073 Uiso 1 1 calc GR . . .
H16C H 0.4547 0.3353 1.0990 0.073 Uiso 1 1 calc GR . . .
C17 C 0.35456(15) 0.44786(11) 0.95771(10) 0.0534(4) Uani 1 1 d . . . .
H17A H 0.2866 0.4491 0.9201 0.080 Uiso 1 1 calc GR . . .
H17B H 0.4185 0.4425 0.9335 0.080 Uiso 1 1 calc GR . . .
H17C H 0.3613 0.4938 0.9862 0.080 Uiso 1 1 calc GR . . .
C18 C 0.31634(12) 0.16337(8) 0.82316(7) 0.0322(3) Uani 1 1 d . . . .
C19 C 0.42059(13) 0.19306(9) 0.81799(8) 0.0387(3) Uani 1 1 d . . . .
C20 C 0.44749(14) 0.27438(10) 0.83174(11) 0.0520(4) Uani 1 1 d . . . .
H20 H 0.3909 0.2956 0.8582 0.062 Uiso 1 1 calc R . . .
C21 C 0.56150(17) 0.28742(13) 0.87993(12) 0.0658(5) Uani 1 1 d . . . .
H21A H 0.5692 0.2572 0.9247 0.099 Uiso 1 1 calc GR . . .
H21B H 0.5692 0.3396 0.8938 0.099 Uiso 1 1 calc GR . . .
H21C H 0.6191 0.2738 0.8522 0.099 Uiso 1 1 calc GR . . .
C22 C 0.44126(19) 0.31696(12) 0.75955(15) 0.0780(7) Uani 1 1 d . . . .
H22A H 0.4886 0.2930 0.7293 0.117 Uiso 1 1 calc GR . . .
H22B H 0.4665 0.3677 0.7706 0.117 Uiso 1 1 calc GR . . .
H22C H 0.3647 0.3175 0.7324 0.117 Uiso 1 1 calc GR . . .
C23 C 0.50099(14) 0.14531(11) 0.80043(9) 0.0494(4) Uani 1 1 d . . . .
H23 H 0.5707 0.1647 0.7949 0.059 Uiso 1 1 calc R . . .
C24 C 0.48156(16) 0.07102(11) 0.79095(9) 0.0528(5) Uani 1 1 d . . . .
H24 H 0.5380 0.0396 0.7799 0.063 Uiso 1 1 calc R . . .
C25 C 0.38135(16) 0.04215(10) 0.79740(9) 0.0481(4) Uani 1 1 d . . . .
H25 H 0.3692 -0.0094 0.7913 0.058 Uiso 1 1 calc R . . .
C26 C 0.29615(13) 0.08732(8) 0.81286(8) 0.0385(3) Uani 1 1 d . . . .
C27 C 0.18404(15) 0.05392(9) 0.81388(10) 0.0488(4) Uani 1 1 d . . . .
H27 H 0.1351 0.0944 0.8257 0.059 Uiso 1 1 calc R . . .
C28 C 0.1319(2) 0.02356(14) 0.73740(13) 0.0841(8) Uani 1 1 d . . . .
H28A H 0.1343 0.0615 0.6998 0.126 Uiso 1 1 calc GR . . .
H28B H 0.0548 0.0098 0.7371 0.126 Uiso 1 1 calc GR . . .
H28C H 0.1732 -0.0199 0.7265 0.126 Uiso 1 1 calc GR . . .
C29 C 0.18587(19) -0.00564(12) 0.87185(12) 0.0657(5) Uani 1 1 d . . . .
H29A H 0.2356 -0.0454 0.8630 0.099 Uiso 1 1 calc GR . . .
H29B H 0.1111 -0.0254 0.8690 0.099 Uiso 1 1 calc GR . . .
H29C H 0.2121 0.0153 0.9211 0.099 Uiso 1 1 calc GR . . .
C30 C -0.06321(14) 0.09779(10) 0.94811(11) 0.0536(5) Uani 1 1 d . . . .
H30A H -0.0506 0.1057 1.0023 0.064 Uiso 0.6 1 calc R P A 1
H30B H -0.0485 0.0454 0.9384 0.064 Uiso 0.6 1 calc R P A 1
H30C H -0.0689 0.1163 0.9979 0.064 Uiso 0.4 1 calc R P B 2
H30D H -0.0323 0.0472 0.9532 0.064 Uiso 0.4 1 calc R P B 2
C33 C -0.05696(13) 0.17179(11) 0.84486(10) 0.0525(5) Uani 1 1 d . . . .
H33A H -0.0458 0.1392 0.8037 0.063 Uiso 0.6 1 calc R P C 1
H33B H -0.0346 0.2225 0.8343 0.063 Uiso 0.6 1 calc R P C 1
H33C H -0.0152 0.1648 0.8044 0.063 Uiso 0.4 1 calc R P D 2
H33D H -0.0743 0.2249 0.8482 0.063 Uiso 0.4 1 calc R P D 2
C34 C 0.24399(16) 0.21093(10) 1.19651(9) 0.0506(4) Uani 1 1 d . . . .
H34A H 0.1910 0.1971 1.2277 0.076 Uiso 1 1 calc GR . . .
H34B H 0.2160 0.2539 1.1664 0.076 Uiso 1 1 calc GR . . .
H34C H 0.3152 0.2232 1.2279 0.076 Uiso 1 1 calc GR . . .
C35 C 0.29792(14) 0.08508(10) 1.19690(9) 0.0461(4) Uani 1 1 d . . . .
H35A H 0.3695 0.0974 1.2279 0.069 Uiso 1 1 calc GR . . .
H35B H 0.3061 0.0413 1.1671 0.069 Uiso 1 1 calc GR . . .
H35C H 0.2439 0.0749 1.2285 0.069 Uiso 1 1 calc GR . . .
C36 C 0.38749(15) 0.05021(9) 1.04445(9) 0.0468(4) Uani 1 1 d . . . .
H36A H 0.4052 0.0286 0.9993 0.070 Uiso 1 1 calc GR . . .
H36B H 0.3236 0.0247 1.0573 0.070 Uiso 1 1 calc GR . . .
H36C H 0.4512 0.0449 1.0850 0.070 Uiso 1 1 calc GR . . .
C37 C 0.45240(13) 0.16230(11) 1.00280(9) 0.0491(4) Uani 1 1 d . . . .
H37A H 0.5202 0.1606 1.0405 0.074 Uiso 1 1 calc GR . . .
H37B H 0.4340 0.2137 0.9894 0.074 Uiso 1 1 calc GR . . .
H37C H 0.4639 0.1351 0.9589 0.074 Uiso 1 1 calc GR . . .
B1 B 0.34891(14) 0.17498(9) 1.10076(9) 0.0333(3) Uani 1 1 d . . . .
H1B H 0.4250(14) 0.1808(9) 1.1410(9) 0.043(5) Uiso 1 1 d . . . .
B2 B 0.14299(13) 0.12922(10) 1.09661(9) 0.0339(3) Uani 1 1 d . . . .
H2F H 0.0839(14) 0.1061(9) 1.1315(10) 0.045(5) Uiso 1 1 d . . . .
C31 C -0.1781(6) 0.1184(4) 0.9132(4) 0.0610(17) Uani 0.6 1 d . P E 1
H31A H -0.2202 0.0739 0.8932 0.073 Uiso 0.6 1 calc R P E 1
H31B H -0.2162 0.1415 0.9501 0.073 Uiso 0.6 1 calc R P E 1
C32 C -0.1715(2) 0.1704(2) 0.8533(2) 0.0501(7) Uani 0.6 1 d . P E 1
H32A H -0.2196 0.1540 0.8068 0.060 Uiso 0.6 1 calc R P E 1
H32B H -0.1955 0.2201 0.8659 0.060 Uiso 0.6 1 calc R P E 1
C31A C -0.1769(11) 0.0977(7) 0.8974(7) 0.090(5) Uani 0.4 1 d . P E 2
H31C H -0.2061 0.0469 0.8894 0.108 Uiso 0.4 1 calc R P E 2
H31D H -0.2302 0.1279 0.9187 0.108 Uiso 0.4 1 calc R P E 2
C32A C -0.1582(4) 0.1285(3) 0.8309(3) 0.0587(14) Uani 0.4 1 d . P E 2
H32C H -0.2214 0.1603 0.8093 0.070 Uiso 0.4 1 calc R P E 2
H32D H -0.1519 0.0887 0.7951 0.070 Uiso 0.4 1 calc R P E 2

loop_
_atom_site_aniso_label
_atom_site_aniso_U_11
_atom_site_aniso_U_22
_atom_site_aniso_U_33
_atom_site_aniso_U_23
_atom_site_aniso_U_13
_atom_site_aniso_U_12
Ca1 0.02520(14) 0.02593(13) 0.02362(13) 0.00193(9) 0.00049(9) 0.00204(10)
O1 0.0311(5) 0.0452(6) 0.0385(6) 0.0104(5) -0.0050(4) -0.0066(4)
N1 0.0270(5) 0.0245(5) 0.0240(5) -0.0027(4) 0.0019(4) 0.0007(4)
N2 0.0285(5) 0.0299(5) 0.0247(5) -0.0020(4) 0.0029(4) 0.0051(4)
N3 0.0292(6) 0.0403(7) 0.0288(6) 0.0061(5) 0.0023(5) 0.0060(5)
N4 0.0386(6) 0.0343(6) 0.0237(6) 0.0011(5) 0.0011(5) 0.0025(5)
C1 0.0253(6) 0.0270(6) 0.0283(6) 0.0005(5) 0.0018(5) 0.0021(5)
C2 0.0510(9) 0.0313(7) 0.0300(7) 0.0025(6) 0.0035(6) 0.0110(6)
C3 0.0290(6) 0.0332(7) 0.0235(6) 0.0018(5) -0.0011(5) 0.0049(5)
C4 0.0280(6) 0.0340(7) 0.0232(6) -0.0013(5) 0.0016(5) 0.0018(5)
C5 0.0443(8) 0.0518(9) 0.0251(7) -0.0028(6) 0.0005(6) 0.0126(7)
C6 0.0350(7) 0.0213(6) 0.0237(6) 0.0010(5) 0.0020(5) 0.0021(5)
C7 0.0397(8) 0.0250(6) 0.0316(7) 0.0002(5) 0.0070(6) 0.0035(5)
C8 0.0387(8) 0.0424(8) 0.0489(9) -0.0105(7) 0.0156(7) -0.0031(6)
C9 0.0463(10) 0.0444(10) 0.1040(17) 0.0122(10) 0.0315(10) 0.0041(8)
C10 0.0410(9) 0.0655(12) 0.0634(12) 0.0095(9) 0.0024(8) 0.0036(8)
C11 0.0546(9) 0.0346(7) 0.0318(7) -0.0009(6) 0.0128(7) 0.0089(7)
C12 0.0649(11) 0.0409(8) 0.0271(7) -0.0082(6) 0.0027(7) 0.0077(7)
C13 0.0514(9) 0.0359(8) 0.0331(8) -0.0068(6) -0.0053(7) -0.0019(7)
C14 0.0380(7) 0.0256(6) 0.0287(7) 0.0004(5) -0.0002(5) -0.0007(5)
C15 0.0347(7) 0.0347(7) 0.0367(8) 0.0000(6) 0.0007(6) -0.0062(6)
C16 0.0368(8) 0.0508(10) 0.0534(10) 0.0030(8) -0.0052(7) -0.0081(7)
C17 0.0463(10) 0.0594(11) 0.0543(10) 0.0174(9) 0.0086(8) -0.0060(8)
C18 0.0362(7) 0.0389(7) 0.0203(6) 0.0008(5) 0.0025(5) 0.0115(6)
C19 0.0381(8) 0.0494(9) 0.0302(7) 0.0042(6) 0.0106(6) 0.0115(7)
C20 0.0379(9) 0.0551(10) 0.0686(12) -0.0037(9) 0.0242(8) -0.0004(7)
C21 0.0549(11) 0.0854(15) 0.0606(12) 0.0004(11) 0.0194(9) -0.0191(11)
C22 0.0565(12) 0.0636(13) 0.1074(19) 0.0340(13) -0.0014(12) -0.0036(10)
C23 0.0422(9) 0.0699(12) 0.0394(9) 0.0103(8) 0.0160(7) 0.0209(8)
C24 0.0630(11) 0.0609(11) 0.0383(9) 0.0125(8) 0.0193(8) 0.0375(9)
C25 0.0671(11) 0.0430(9) 0.0343(8) 0.0020(7) 0.0101(7) 0.0247(8)
C26 0.0473(9) 0.0388(8) 0.0269(7) -0.0015(6) 0.0007(6) 0.0141(7)
C27 0.0509(10) 0.0363(8) 0.0548(10) -0.0126(7) -0.0010(8) 0.0048(7)
C28 0.1013(18) 0.0702(14) 0.0640(14) -0.0020(11) -0.0271(13) -0.0177(13)
C29 0.0700(13) 0.0693(13) 0.0561(12) 0.0010(10) 0.0077(10) -0.0144(10)
C30 0.0451(9) 0.0500(10) 0.0599(11) 0.0207(8) -0.0050(8) -0.0160(8)
C33 0.0344(8) 0.0734(12) 0.0437(9) 0.0182(8) -0.0078(7) -0.0051(8)
C34 0.0605(11) 0.0554(10) 0.0354(8) -0.0136(7) 0.0077(7) 0.0019(8)
C35 0.0502(9) 0.0534(10) 0.0321(8) 0.0149(7) 0.0013(7) 0.0066(7)
C36 0.0510(9) 0.0463(9) 0.0418(9) 0.0040(7) 0.0056(7) 0.0218(7)
C37 0.0316(8) 0.0779(12) 0.0370(8) 0.0120(8) 0.0047(6) 0.0020(8)
B1 0.0310(8) 0.0369(8) 0.0293(8) 0.0011(6) -0.0013(6) -0.0034(6)
B2 0.0322(8) 0.0389(9) 0.0299(8) 0.0042(6) 0.0042(6) 0.0003(6)
C31 0.035(2) 0.082(5) 0.065(3) 0.016(3) 0.004(2) -0.030(2)
C32 0.0292(14) 0.059(2) 0.057(2) 0.0168(16) -0.0032(13) -0.0024(14)
C31A 0.074(5) 0.063(6) 0.105(8) 0.041(5) -0.053(5) -0.043(4)
C32A 0.050(3) 0.060(3) 0.054(3) 0.007(3) -0.020(2) -0.015(3)

loop_
_atom_type_symbol
_atom_type_description
_atom_type_scat_dispersion_real
_atom_type_scat_dispersion_imag
_atom_type_scat_source
C C 0.0033 0.0016 'International Tables Vol C Tables 4.2.6.8 and 6.1.1.4'
H H 0.0000 0.0000 'International Tables Vol C Tables 4.2.6.8 and 6.1.1.4'
B B 0.0013 0.0007 'International Tables Vol C Tables 4.2.6.8 and 6.1.1.4'
Ca Ca 0.2262 0.3064 'International Tables Vol C Tables 4.2.6.8 and 6.1.1.4'
N N 0.0061 0.0033 'International Tables Vol C Tables 4.2.6.8 and 6.1.1.4'
O O 0.0106 0.0060 'International Tables Vol C Tables 4.2.6.8 and 6.1.1.4'

loop_
_geom_angle_atom_site_label_1
_geom_angle_atom_site_label_2
_geom_angle_atom_site_label_3
_geom_angle
H2D Ca1 H2E 44.8(5)
H2D Ca1 H1A 67.0(5)
H2E Ca1 H1A 80.5(5)
O1 Ca1 H2D 77.4(4)
O1 Ca1 H2E 76.1(4)
O1 Ca1 H1A 144.3(4)
O1 Ca1 N3 134.33(4)
O1 Ca1 B1 137.12(4)
O1 Ca1 B2 82.40(4)
N1 Ca1 H2D 91.6(4)
N1 Ca1 H2E 136.3(4)
N1 Ca1 H1A 84.7(4)
N1 Ca1 O1 93.87(4)
N1 Ca1 N3 130.76(4)
N1 Ca1 B1 107.91(4)
N1 Ca1 B2 113.52(4)
N2 Ca1 H2D 166.4(4)
N2 Ca1 H2E 143.6(4)
N2 Ca1 H1A 120.4(4)
N2 Ca1 O1 93.95(4)
N2 Ca1 N1 78.42(4)
N2 Ca1 N3 103.06(4)
N2 Ca1 B1 125.87(4)
N2 Ca1 B2 167.64(5)
N3 Ca1 H2D 90.4(4)
N3 Ca1 H2E 65.1(3)
N3 Ca1 H1A 51.6(4)
N3 Ca1 B1 32.47(4)
N3 Ca1 B2 72.01(4)
B1 Ca1 H2D 65.8(4)
B1 Ca1 H2E 62.5(3)
B1 Ca1 H1A 23.3(4)
B2 Ca1 H2D 22.6(4)
B2 Ca1 H2E 24.0(3)
B2 Ca1 H1A 65.9(4)
B2 Ca1 B1 55.24(5)
C30 O1 Ca1 128.72(9)
C33 O1 Ca1 123.24(9)
C33 O1 C30 107.82(12)
C1 N1 Ca1 125.57(8)
C1 N1 C6 119.72(11)
C6 N1 Ca1 114.56(7)
C4 N2 Ca1 123.69(9)
C4 N2 C18 118.40(11)
C18 N2 Ca1 117.00(8)
C36 N3 Ca1 129.94(10)
C36 N3 C37 107.55(13)
C36 N3 B1 116.92(12)
C37 N3 Ca1 105.07(9)
C37 N3 B1 105.88(12)
B1 N3 Ca1 88.53(8)
C34 N4 B1 105.71(12)
C34 N4 B2 108.75(12)
C35 N4 C34 106.00(12)
C35 N4 B1 112.83(12)
C35 N4 B2 110.22(12)
B2 N4 B1 112.91(10)
N1 C1 C2 121.40(12)
N1 C1 C3 124.25(12)
C3 C1 C2 114.35(11)
C1 C2 H2A 109.5
C1 C2 H2B 109.5
C1 C2 H2C 109.5
H2A C2 H2B 109.5
H2A C2 H2C 109.5
H2B C2 H2C 109.5
C1 C3 H3 115.0
C4 C3 C1 130.07(12)
C4 C3 H3 115.0
N2 C4 C3 124.54(12)
N2 C4 C5 119.77(12)
C3 C4 C5 115.66(12)
C4 C5 H5A 109.5
C4 C5 H5B 109.5
C4 C5 H5C 109.5
H5A C5 H5B 109.5
H5A C5 H5C 109.5
H5B C5 H5C 109.5
C7 C6 N1 121.62(12)
C7 C6 C14 120.64(12)
C14 C6 N1 117.55(12)
C6 C7 C8 122.97(12)
C11 C7 C6 118.30(13)
C11 C7 C8 118.71(13)
C7 C8 H8 108.2
C7 C8 C9 112.70(15)
C7 C8 C10 111.34(14)
C9 C8 H8 108.2
C9 C8 C10 108.12(14)
C10 C8 H8 108.2
C8 C9 H9A 109.5
C8 C9 H9B 109.5
C8 C9 H9C 109.5
H9A C9 H9B 109.5
H9A C9 H9C 109.5
H9B C9 H9C 109.5
C8 C10 H10A 109.5
C8 C10 H10B 109.5
C8 C10 H10C 109.5
H10A C10 H10B 109.5
H10A C10 H10C 109.5
H10B C10 H10C 109.5
C7 C11 H11 119.3
C12 C11 C7 121.32(15)
C12 C11 H11 119.3
C11 C12 H12 119.9
C11 C12 C13 120.17(14)
C13 C12 H12 119.9
C12 C13 H13 119.4
C12 C13 C14 121.16(14)
C14 C13 H13 119.4
C6 C14 C15 120.61(12)
C13 C14 C6 118.39(14)
C13 C14 C15 120.99(13)
C14 C15 H15 107.2
C14 C15 C16 113.58(13)
C14 C15 C17 111.22(13)
C16 C15 H15 107.2
C16 C15 C17 110.10(13)
C17 C15 H15 107.2
C15 C16 H16A 109.5
C15 C16 H16B 109.5
C15 C16 H16C 109.5
H16A C16 H16B 109.5
H16A C16 H16C 109.5
H16B C16 H16C 109.5
C15 C17 H17A 109.5
C15 C17 H17B 109.5
C15 C17 H17C 109.5
H17A C17 H17B 109.5
H17A C17 H17C 109.5
H17B C17 H17C 109.5
C19 C18 N2 119.03(13)
C26 C18 N2 120.46(13)
C26 C18 C19 120.27(13)
C18 C19 C20 122.03(13)
C23 C19 C18 118.16(16)
C23 C19 C20 119.81(15)
C19 C20 H20 107.7
C19 C20 C21 113.14(16)
C19 C20 C22 111.83(17)
C21 C20 H20 107.7
C22 C20 H20 107.7
C22 C20 C21 108.43(16)
C20 C21 H21A 109.5
C20 C21 H21B 109.5
C20 C21 H21C 109.5
H21A C21 H21B 109.5
H21A C21 H21C 109.5
H21B C21 H21C 109.5
C20 C22 H22A 109.5
C20 C22 H22B 109.5
C20 C22 H22C 109.5
H22A C22 H22B 109.5
H22A C22 H22C 109.5
H22B C22 H22C 109.5
C19 C23 H23 119.2
C24 C23 C19 121.52(17)
C24 C23 H23 119.2
C23 C24 H24 119.9
C25 C24 C23 120.22(15)
C25 C24 H24 119.9
C24 C25 H25 119.4
C24 C25 C26 121.10(16)
C26 C25 H25 119.4
C18 C26 C27 121.97(13)
C25 C26 C18 118.68(16)
C25 C26 C27 119.27(15)
C26 C27 H27 107.4
C26 C27 C28 110.93(17)
C26 C27 C29 113.73(15)
C28 C27 H27 107.4
C29 C27 H27 107.4
C29 C27 C28 109.77(16)
C27 C28 H28A 109.5
C27 C28 H28B 109.5
C27 C28 H28C 109.5
H28A C28 H28B 109.5
H28A C28 H28C 109.5
H28B C28 H28C 109.5
C27 C29 H29A 109.5
C27 C29 H29B 109.5
C27 C29 H29C 109.5
H29A C29 H29B 109.5
H29A C29 H29C 109.5
H29B C29 H29C 109.5
O1 C30 H30A 110.8
O1 C30 H30B 110.8
O1 C30 H30C 110.4
O1 C30 H30D 110.4
O1 C30 C31 105.0(3)
O1 C30 C31A 106.8(5)
H30A C30 H30B 108.8
H30C C30 H30D 108.6
C31 C30 H30A 110.8
C31 C30 H30B 110.8
C31A C30 H30C 110.4
C31A C30 H30D 110.4
O1 C33 H33A 110.5
O1 C33 H33B 110.5
O1 C33 H33C 110.4
O1 C33 H33D 110.4
O1 C33 C32 106.20(18)
O1 C33 C32A 106.6(2)
H33A C33 H33B 108.7
H33C C33 H33D 108.6
C32 C33 H33A 110.5
C32 C33 H33B 110.5
C32A C33 H33C 110.4
C32A C33 H33D 110.4
N4 C34 H34A 109.5
N4 C34 H34B 109.5
N4 C34 H34C 109.5
H34A C34 H34B 109.5
H34A C34 H34C 109.5
H34B C34 H34C 109.5
N4 C35 H35A 109.5
N4 C35 H35B 109.5
N4 C35 H35C 109.5
H35A C35 H35B 109.5
H35A C35 H35C 109.5
H35B C35 H35C 109.5
N3 C36 H36A 109.5
N3 C36 H36B 109.5
N3 C36 H36C 109.5
H36A C36 H36B 109.5
H36A C36 H36C 109.5
H36B C36 H36C 109.5
N3 C37 H37A 109.5
N3 C37 H37B 109.5
N3 C37 H37C 109.5
H37A C37 H37B 109.5
H37A C37 H37C 109.5
H37B C37 H37C 109.5
Ca1 B1 H1A 58.2(8)
Ca1 B1 H1B 160.0(9)
H1A B1 H1B 110.9(12)
N3 B1 Ca1 59.00(6)
N3 B1 H1A 104.7(8)
N3 B1 N4 117.14(12)
N3 B1 H1B 113.9(9)
N4 B1 Ca1 94.33(8)
N4 B1 H1A 104.7(8)
N4 B1 H1B 105.1(9)
Ca1 B2 H2D 53.6(8)
Ca1 B2 H2E 63.5(8)
Ca1 B2 H2F 152.6(9)
H2D B2 H2E 110.3(11)
H2D B2 H2F 111.0(12)
H2E B2 H2F 111.2(12)
N4 B2 Ca1 96.42(8)
N4 B2 H2D 106.2(8)
N4 B2 H2E 107.5(8)
N4 B2 H2F 110.4(9)
C30 C31 H31A 110.2
C30 C31 H31B 110.2
H31A C31 H31B 108.5
C32 C31 C30 107.7(4)
C32 C31 H31A 110.2
C32 C31 H31B 110.2
C33 C32 C31 106.6(3)
C33 C32 H32A 110.4
C33 C32 H32B 110.4
C31 C32 H32A 110.4
C31 C32 H32B 110.4
H32A C32 H32B 108.6
C30 C31A H31C 110.9
C30 C31A H31D 110.9
H31C C31A H31D 108.9
C32A C31A C30 104.5(8)
C32A C31A H31C 110.9
C32A C31A H31D 110.9
C33 C32A H32C 109.7
C33 C32A H32D 109.7
C31A C32A C33 109.7(6)
C31A C32A H32C 109.7
C31A C32A H32D 109.7
H32C C32A H32D 108.2

loop_
_geom_bond_atom_site_label_1
_geom_bond_atom_site_label_2
_geom_bond_distance
Ca1 H2D 2.354(15)
Ca1 H2E 2.543(15)
Ca1 H1A 2.481(16)
Ca1 O1 2.4086(10)
Ca1 N1 2.4008(11)
Ca1 N2 2.3694(11)
Ca1 N3 2.4758(11)
Ca1 B1 2.8872(16)
Ca1 B2 2.8390(17)
O1 C30 1.4508(19)
O1 C33 1.4447(18)
N1 C1 1.3197(16)
N1 C6 1.4366(16)
N2 C4 1.3382(17)
N2 C18 1.4296(17)
N3 C36 1.4643(19)
N3 C37 1.466(2)
N3 B1 1.550(2)
N4 C34 1.490(2)
N4 C35 1.4855(18)
N4 B1 1.598(2)
N4 B2 1.587(2)
C1 C2 1.5176(18)
C1 C3 1.4156(18)
C2 H2A 0.9800
C2 H2B 0.9800
C2 H2C 0.9800
C3 H3 0.9500
C3 C4 1.3992(19)
C4 C5 1.5221(19)
C5 H5A 0.9800
C5 H5B 0.9800
C5 H5C 0.9800
C6 C7 1.409(2)
C6 C14 1.4133(19)
C7 C8 1.520(2)
C7 C11 1.394(2)
C8 H8 1.0000
C8 C9 1.526(2)
C8 C10 1.543(2)
C9 H9A 0.9800
C9 H9B 0.9800
C9 H9C 0.9800
C10 H10A 0.9800
C10 H10B 0.9800
C10 H10C 0.9800
C11 H11 0.9500
C11 C12 1.376(2)
C12 H12 0.9500
C12 C13 1.378(2)
C13 H13 0.9500
C13 C14 1.393(2)
C14 C15 1.517(2)
C15 H15 1.0000
C15 C16 1.528(2)
C15 C17 1.530(2)
C16 H16A 0.9800
C16 H16B 0.9800
C16 H16C 0.9800
C17 H17A 0.9800
C17 H17B 0.9800
C17 H17C 0.9800
C18 C19 1.412(2)
C18 C26 1.408(2)
C19 C20 1.522(2)
C19 C23 1.398(2)
C20 H20 1.0000
C20 C21 1.530(3)
C20 C22 1.526(3)
C21 H21A 0.9800
C21 H21B 0.9800
C21 H21C 0.9800
C22 H22A 0.9800
C22 H22B 0.9800
C22 H22C 0.9800
C23 H23 0.9500
C23 C24 1.373(3)
C24 H24 0.9500
C24 C25 1.366(3)
C25 H25 0.9500
C25 C26 1.402(2)
C26 C27 1.511(2)
C27 H27 1.0000
C27 C28 1.535(3)
C27 C29 1.515(3)
C28 H28A 0.9800
C28 H28B 0.9800
C28 H28C 0.9800
C29 H29A 0.9800
C29 H29B 0.9800
C29 H29C 0.9800
C30 H30A 0.9900
C30 H30B 0.9900
C30 H30C 0.9900
C30 H30D 0.9900
C30 C31 1.486(8)
C30 C31A 1.529(13)
C33 H33A 0.9900
C33 H33B 0.9900
C33 H33C 0.9900
C33 H33D 0.9900
C33 C32 1.448(3)
C33 C32A 1.455(5)
C34 H34A 0.9800
C34 H34B 0.9800
C34 H34C 0.9800
C35 H35A 0.9800
C35 H35B 0.9800
C35 H35C 0.9800
C36 H36A 0.9800
C36 H36B 0.9800
C36 H36C 0.9800
C37 H37A 0.9800
C37 H37B 0.9800
C37 H37C 0.9800
B1 H1A 1.155(16)
B1 H1B 1.084(17)
B2 H2D 1.125(15)
B2 H2E 1.157(15)
B2 H2F 1.138(17)
C31 H31A 0.9900
C31 H31B 0.9900
C31 C32 1.464(8)
C32 H32A 0.9900
C32 H32B 0.9900
C31A H31C 0.9900
C31A H31D 0.9900
C31A C32A 1.403(15)
C32A H32C 0.9900
C32A H32D 0.9900

loop_
_geom_torsion_atom_site_label_1
_geom_torsion_atom_site_label_2
_geom_torsion_atom_site_label_3
_geom_torsion_atom_site_label_4
_geom_torsion
Ca1 O1 C30 C31 153.6(3)
Ca1 O1 C30 C31A 172.3(6)
Ca1 O1 C33 C32 -148.0(2)
Ca1 O1 C33 C32A 174.6(3)
Ca1 N1 C1 C2 167.34(10)
Ca1 N1 C1 C3 -12.36(18)
Ca1 N1 C6 C7 -88.79(12)
Ca1 N1 C6 C14 86.15(12)
Ca1 N2 C4 C3 27.52(18)
Ca1 N2 C4 C5 -150.46(11)
Ca1 N2 C18 C19 -110.50(12)
Ca1 N2 C18 C26 63.93(14)
Ca1 N3 B1 N4 77.94(11)
O1 C30 C31 C32 7.4(6)
O1 C30 C31A C32A 14.6(9)
O1 C33 C32 C31 -21.7(4)
O1 C33 C32A C31A 20.7(8)
N1 C1 C3 C4 -16.5(2)
N1 C6 C7 C8 -6.6(2)
N1 C6 C7 C11 174.88(12)
N1 C6 C14 C13 -175.58(12)
N1 C6 C14 C15 5.74(18)
N2 C18 C19 C20 -3.1(2)
N2 C18 C19 C23 176.21(13)
N2 C18 C26 C25 -174.42(12)
N2 C18 C26 C27 9.0(2)
C1 N1 C6 C7 86.97(16)
C1 N1 C6 C14 -98.09(14)
C1 C3 C4 N2 8.0(2)
C1 C3 C4 C5 -173.92(14)
C2 C1 C3 C4 163.75(14)
C4 N2 C18 C19 80.00(16)
C4 N2 C18 C26 -105.57(15)
C6 N1 C1 C2 -7.92(19)
C6 N1 C1 C3 172.39(12)
C6 C7 C8 C9 124.99(15)
C6 C7 C8 C10 -113.32(16)
C6 C7 C11 C12 0.3(2)
C6 C14 C15 C16 -147.22(13)
C6 C14 C15 C17 87.92(16)
C7 C6 C14 C13 -0.59(19)
C7 C6 C14 C15 -179.27(12)
C7 C11 C12 C13 -0.2(2)
C8 C7 C11 C12 -178.32(14)
C11 C7 C8 C9 -56.46(19)
C11 C7 C8 C10 65.23(19)
C11 C12 C13 C14 -0.3(2)
C12 C13 C14 C6 0.7(2)
C12 C13 C14 C15 179.37(14)
C13 C14 C15 C16 34.13(19)
C13 C14 C15 C17 -90.73(17)
C14 C6 C7 C8 178.66(13)
C14 C6 C7 C11 0.10(19)
C18 N2 C4 C3 -163.74(13)
C18 N2 C4 C5 18.28(19)
C18 C19 C20 C21 135.64(16)
C18 C19 C20 C22 -101.57(18)
C18 C19 C23 C24 -2.3(2)
C18 C26 C27 C28 113.70(17)
C18 C26 C27 C29 -121.99(17)
C19 C18 C26 C25 -0.1(2)
C19 C18 C26 C27 -176.68(14)
C19 C23 C24 C25 1.1(3)
C20 C19 C23 C24 177.00(15)
C23 C19 C20 C21 -43.6(2)
C23 C19 C20 C22 79.2(2)
C23 C24 C25 C26 0.7(2)
C24 C25 C26 C18 -1.2(2)
C24 C25 C26 C27 175.48(15)
C25 C26 C27 C28 -62.9(2)
C25 C26 C27 C29 61.4(2)
C26 C18 C19 C20 -177.52(14)
C26 C18 C19 C23 1.8(2)
C30 O1 C33 C32 27.0(3)
C30 O1 C33 C32A -10.4(4)
C30 C31 C32 C33 8.7(6)
C30 C31A C32A C33 -21.5(10)
C33 O1 C30 C31 -21.1(4)
C33 O1 C30 C31A -2.4(6)
C34 N4 B1 Ca1 -108.83(10)
C34 N4 B1 N3 -166.04(13)
C34 N4 B2 Ca1 106.84(11)
C35 N4 B1 Ca1 135.76(10)
C35 N4 B1 N3 78.55(15)
C35 N4 B2 Ca1 -137.36(10)
C36 N3 B1 Ca1 -135.00(13)
C36 N3 B1 N4 -57.06(17)
C37 N3 B1 Ca1 105.26(10)
C37 N3 B1 N4 -176.80(12)
B1 N4 B2 Ca1 -10.16(12)
B2 N4 B1 Ca1 9.95(11)
B2 N4 B1 N3 -47.26(16)
C31 C30 C31A C32A 101(2)
C32 C33 C32A C31A -74.1(8)
C31A C30 C31 C32 -91(2)
C32A C33 C32 C31 74.4(5)
